data_4073167
loop_
_publ_author_name
'Li, Xiu-Ling'
'Dai, Feng-Rong'
'Zhang, Li-Yi'
'Zhu, Yue-Mei'
'Peng, Qi'
'Chen, Zhong-Ning'

_publ_section_title
;
 Sensitization of Lanthanide Luminescence in Heterotrinuclear PtLn2(Ln =
 Eu, Nd, Yb) Complexes with Terpyridyl-Functionalized Alkynyl by Energy
 Transfer from a Platinum(II) Alkynyl Chromophore
;
_journal_issue 18
_journal_name_full Organometallics
_journal_page_first 4483
_journal_paper_doi 10.1021/om070130h
_journal_volume 26
_journal_year 2007
_chemical_formula_moiety 'C72 H52 N6 P2 Pt, 3(C H2 Cl2)'
_chemical_formula_sum 'C75 H58 Cl6 N6 P2 Pt'
_chemical_formula_weight 1512.99
_chemical_name_systematic
; 
 ? 
;
_space_group_IT_number 15
_symmetry_cell_setting monoclinic
_symmetry_space_group_name_Hall '-C 2yc'
_symmetry_space_group_name_H-M 'C 1 2/c 1'
_atom_sites_solution_hydrogens geom
_atom_sites_solution_primary direct
_atom_sites_solution_secondary difmap
_audit_creation_method SHELXL-97
_cell_angle_alpha 90.00
_cell_angle_beta 109.659(3)
_cell_angle_gamma 90.00
_cell_formula_units_Z 4
_cell_length_a 17.395(3)
_cell_length_b 20.404(4)
_cell_length_c 20.415(4)
_cell_measurement_reflns_used 9273
_cell_measurement_temperature 293(2)
_cell_measurement_theta_max 27.4758
_cell_measurement_theta_min 2.9673
_cell_volume 6823(2)
_computing_cell_refinement 'CrystalClear (Rigaku/MSC Inc., 2005)'
_computing_data_collection 'CrystalClear (Rigaku/MSC Inc., 2005)'
_computing_data_reduction 'CrystalClear (Rigaku/MSC Inc., 2005)'
_computing_molecular_graphics 'Bruker SHELXTL'
_computing_publication_material 'Bruker SHELXTL'
_computing_structure_refinement 'SHELXL-97 (Sheldrick, 1997)'
_computing_structure_solution 'SHELXS-97 (Sheldrick, 1990)'
_diffrn_ambient_temperature 293(2)
_diffrn_detector_area_resol_mean 28.5714
_diffrn_measured_fraction_theta_full 0.993
_diffrn_measured_fraction_theta_max 0.993
_diffrn_measurement_device_type 'Bruker P4'
_diffrn_measurement_method CCD_Profile_fitting
_diffrn_radiation_monochromator graphite
_diffrn_radiation_source 'fine-focus sealed tube'
_diffrn_radiation_type MoK\a
_diffrn_radiation_wavelength 0.71073
_diffrn_reflns_av_R_equivalents 0.0285
_diffrn_reflns_av_sigmaI/netI 0.0245
_diffrn_reflns_limit_h_max 20
_diffrn_reflns_limit_h_min -20
_diffrn_reflns_limit_k_max 19
_diffrn_reflns_limit_k_min -24
_diffrn_reflns_limit_l_max 23
_diffrn_reflns_limit_l_min -24
_diffrn_reflns_number 21668
_diffrn_reflns_theta_full 25.00
_diffrn_reflns_theta_max 25.00
_diffrn_reflns_theta_min 2.97
_exptl_absorpt_coefficient_mu 2.386
_exptl_absorpt_correction_T_max 1.0000
_exptl_absorpt_correction_T_min 0.6364
_exptl_absorpt_correction_type multi-scan
_exptl_crystal_colour Yellow
_exptl_crystal_density_diffrn 1.473
_exptl_crystal_density_method 'not measured'
_exptl_crystal_description Prism
_exptl_crystal_F_000 3040
_exptl_crystal_size_max 0.4400
_exptl_crystal_size_mid 0.3400
_exptl_crystal_size_min 0.1600
_refine_diff_density_max 1.318
_refine_diff_density_min -1.081
_refine_diff_density_rms 0.082
_refine_ls_extinction_method none
_refine_ls_goodness_of_fit_ref 1.058
_refine_ls_hydrogen_treatment mixed
_refine_ls_matrix_type full
_refine_ls_number_parameters 410
_refine_ls_number_reflns 5963
_refine_ls_number_restraints 14
_refine_ls_restrained_S_all 1.144
_refine_ls_R_factor_all 0.0390
_refine_ls_R_factor_gt 0.0363
_refine_ls_shift/su_max 0.000
_refine_ls_shift/su_mean 0.000
_refine_ls_structure_factor_coef Fsqd
_refine_ls_weighting_details 'calc w=1/[\s^2^(Fo^2^)+(0.0584P)^2^+17.5138P] where P=(Fo^2^+2Fc^2^)/3'
_refine_ls_weighting_scheme calc
_refine_ls_wR_factor_gt 0.0958
_refine_ls_wR_factor_ref 0.0983
_reflns_number_gt 5601
_reflns_number_total 5963
_reflns_threshold_expression >2sigma(I)
_cod_data_source_file om070130h-file003.cif
_cod_data_source_block compound_1
_cod_depositor_comments
;
The following automatic conversions were performed:

'_symmetry_cell_setting' value 'Monoclinic' changed to 'monoclinic'
according to /home/saulius/struct/CIF-dictionaries/cif_core.dic
dictionary named 'cif_core.dic' version 2.4.1 from
2010-06-29.

'_exptl_absorpt_correction_type' value 'Multi-scan'
changed to 'multi-scan' according to
/home/saulius/struct/CIF-dictionaries/cif_core.dic dictionary named
'cif_core.dic' version 2.4.1 from 2010-06-29.

Automatic conversion script
Id: cif_fix_values 1715 2011-07-08 13:25:40Z adriana 
;
_cod_original_sg_symbol_H-M C2/c
_cod_database_code 4073167

loop_
_symmetry_equiv_pos_as_xyz
'x, y, z'
'-x, y, -z+1/2'
'x+1/2, y+1/2, z'
'-x+1/2, y+1/2, -z+1/2'
'-x, -y, -z'
'x, -y, z-1/2'
'-x+1/2, -y+1/2, -z'
'x+1/2, -y+1/2, z-1/2'

loop_
_atom_site_label
_atom_site_type_symbol
_atom_site_fract_x
_atom_site_fract_y
_atom_site_fract_z
_atom_site_U_iso_or_equiv
_atom_site_adp_type
_atom_site_occupancy
_atom_site_symmetry_multiplicity
_atom_site_calc_flag
_atom_site_refinement_flags
Pt Pt 1.0000 0.230195(10) 0.7500 0.03792(10) Uani 1 2 d S
P1 P 0.92423(7) 0.31072(6) 0.68275(6) 0.0434(3) Uani 1 1 d .
C36 C 0.9267(3) 0.3118(2) 0.5947(2) 0.0462(10) Uani 1 1 d .
N2 N 0.5500(3) -0.1344(2) 0.3605(2) 0.0552(10) Uani 1 1 d .
C15 C 0.5258(3) -0.0736(2) 0.3696(2) 0.0504(11) Uani 1 1 d .
C7 C 0.7156(3) -0.0002(2) 0.4994(2) 0.0488(11) Uani 1 1 d .
C2 C 0.9260(3) 0.1626(2) 0.6863(3) 0.0507(11) Uani 1 1 d .
C25 C 0.8175(3) 0.3155(3) 0.6747(2) 0.0517(11) Uani 1 1 d .
C26 C 0.7863(4) 0.2737(3) 0.7131(3) 0.0661(15) Uani 1 1 d .
H26A H 0.8189 0.2406 0.7397 0.079 Uiso 1 1 calc R
C32 C 0.8749(4) 0.2729(3) 0.4774(3) 0.0689(16) Uani 1 1 d .
H32A H 0.8362 0.2494 0.4427 0.083 Uiso 1 1 calc R
C16 C 0.5773(3) -0.0288(2) 0.4143(2) 0.0515(11) Uani 1 1 d .
H16A H 0.5581 0.0124 0.4204 0.062 Uiso 1 1 calc R
C18 C 0.6828(3) -0.1086(2) 0.4383(3) 0.0549(12) Uani 1 1 d .
H18A H 0.7367 -0.1217 0.4598 0.066 Uiso 1 1 calc R
C31 C 0.8701(4) 0.2762(2) 0.5431(3) 0.0552(12) Uani 1 1 d .
H31A H 0.8284 0.2542 0.5529 0.066 Uiso 1 1 calc R
N3 N 0.7303(5) -0.2341(2) 0.4081(3) 0.0885(19) Uani 1 1 d .
N1 N 0.4120(3) 0.0010(3) 0.3421(3) 0.0711(13) Uani 1 1 d .
C8 C 0.6883(3) 0.0445(3) 0.5380(3) 0.0566(12) Uani 1 1 d .
H8A H 0.6329 0.0467 0.5321 0.068 Uiso 1 1 calc R
C4 C 0.8248(3) 0.0848(2) 0.5953(3) 0.0515(11) Uani 1 1 d .
C17 C 0.6582(3) -0.0459(2) 0.4499(2) 0.0487(11) Uani 1 1 d .
C20 C 0.6514(4) -0.2204(3) 0.3860(3) 0.0633(15) Uani 1 1 d .
C3 C 0.8806(3) 0.1279(2) 0.6446(3) 0.0548(12) Uani 1 1 d .
C9 C 0.7419(3) 0.0856(3) 0.5848(3) 0.0565(12) Uani 1 1 d .
H9A H 0.7220 0.1148 0.6103 0.068 Uiso 1 1 calc R
C5 C 0.8521(3) 0.0406(3) 0.5558(3) 0.0667(15) Uani 1 1 d .
H5A H 0.9073 0.0391 0.5610 0.080 Uiso 1 1 calc R
C10 C 0.4397(3) -0.0570(3) 0.3284(3) 0.0579(13) Uani 1 1 d .
C19 C 0.6270(3) -0.1512(3) 0.3947(3) 0.0553(12) Uani 1 1 d .
C6 C 0.7981(3) -0.0011(3) 0.5091(3) 0.0634(14) Uani 1 1 d .
H6A H 0.8178 -0.0304 0.4836 0.076 Uiso 1 1 calc R
C35 C 0.9879(3) 0.3442(3) 0.5788(3) 0.0713(16) Uani 1 1 d .
H35A H 1.0260 0.3688 0.6129 0.086 Uiso 1 1 calc R
C27 C 0.7063(4) 0.2811(4) 0.7121(4) 0.0809(19) Uani 1 1 d .
H27A H 0.6851 0.2530 0.7375 0.097 Uiso 1 1 calc R
C33 C 0.9380(4) 0.3050(4) 0.4630(3) 0.0768(18) Uani 1 1 d .
H33A H 0.9424 0.3021 0.4189 0.092 Uiso 1 1 calc R
C30 C 0.7679(4) 0.3647(3) 0.6344(3) 0.0684(15) Uani 1 1 d .
H30A H 0.7883 0.3927 0.6082 0.082 Uiso 1 1 calc R
C21 C 0.5926(6) -0.2668(3) 0.3570(5) 0.101(3) Uani 1 1 d .
H21A H 0.5376 -0.2555 0.3403 0.121 Uiso 1 1 calc R
C11 C 0.3925(4) -0.1000(4) 0.2788(3) 0.0773(17) Uani 1 1 d .
H11A H 0.4136 -0.1399 0.2710 0.093 Uiso 1 1 calc R
C28 C 0.6591(4) 0.3310(4) 0.6727(4) 0.088(2) Uani 1 1 d .
H28A H 0.6062 0.3370 0.6730 0.106 Uiso 1 1 calc R
C29 C 0.6883(4) 0.3715(4) 0.6334(4) 0.0819(19) Uani 1 1 d .
H29A H 0.6548 0.4038 0.6060 0.098 Uiso 1 1 calc R
C34 C 0.9933(4) 0.3406(4) 0.5135(4) 0.083(2) Uani 1 1 d .
H34A H 1.0349 0.3626 0.5037 0.100 Uiso 1 1 calc R
C14 C 0.3352(4) 0.0175(4) 0.3046(4) 0.089(2) Uani 1 1 d .
H14A H 0.3152 0.0579 0.3125 0.107 Uiso 1 1 calc R
C1 C 0.9636(5) 0.3903(3) 0.7229(4) 0.089(2) Uani 1 1 d .
H1A H 0.9694 0.4187 0.6868 0.107 Uiso 1 1 calc R
H1B H 0.9225 0.4097 0.7393 0.107 Uiso 1 1 calc R
C12 C 0.3138(4) -0.0825(5) 0.2412(4) 0.097(2) Uani 1 1 d .
H12A H 0.2809 -0.1104 0.2072 0.117 Uiso 1 1 calc R
C24 C 0.7513(6) -0.2963(4) 0.4027(4) 0.106(3) Uani 1 1 d .
H24A H 0.8066 -0.3064 0.4176 0.127 Uiso 1 1 calc R
C22 C 0.6172(8) -0.3308(4) 0.3532(6) 0.124(4) Uani 1 1 d .
H22A H 0.5787 -0.3634 0.3344 0.148 Uiso 1 1 calc R
C23 C 0.6980(7) -0.3455(4) 0.3771(4) 0.106(3) Uani 1 1 d .
H23A H 0.7160 -0.3882 0.3759 0.128 Uiso 1 1 calc R
Cl2 Cl 0.5301(3) 0.3794(3) -0.0107(2) 0.238(2) Uani 1 1 d DU
Cl1 Cl 0.6036(2) 0.3974(3) 0.1274(2) 0.239(2) Uani 1 1 d DU
C13 C 0.2844(4) -0.0237(5) 0.2545(4) 0.092(2) Uani 1 1 d .
H13A H 0.2309 -0.0114 0.2302 0.110 Uiso 1 1 calc R
C01 C 0.5693(11) 0.3371(6) 0.0680(4) 0.236(10) Uani 1 1 d D
H2 H 0.5271 0.3115 0.0773 0.283 Uiso 1 1 calc R
H3 H 0.6134 0.3082 0.0676 0.283 Uiso 1 1 calc R
Cl3 Cl 0.5598(2) 0.46553(16) 0.7182(3) 0.1806(16) Uani 1 1 d .
C02 C 0.5000 0.5097(5) 0.7500 0.113(4) Uani 1 2 d SD
H4 H 0.487(6) 0.534(4) 0.708(3) 0.135 Uiso 1 1 d D

loop_
_atom_site_aniso_label
_atom_site_aniso_U_11
_atom_site_aniso_U_22
_atom_site_aniso_U_33
_atom_site_aniso_U_23
_atom_site_aniso_U_13
_atom_site_aniso_U_12
Pt 0.04147(15) 0.03400(14) 0.03301(15) 0.000 0.00555(10) 0.000
P1 0.0493(6) 0.0374(6) 0.0349(6) 0.0007(4) 0.0026(5) 0.0031(5)
C36 0.045(2) 0.048(2) 0.041(2) 0.008(2) 0.0085(19) 0.004(2)
N2 0.069(3) 0.054(2) 0.042(2) -0.0041(18) 0.018(2) -0.018(2)
C15 0.056(3) 0.053(3) 0.040(2) 0.004(2) 0.014(2) -0.014(2)
C7 0.056(3) 0.040(2) 0.044(3) -0.0015(19) 0.007(2) -0.004(2)
C2 0.055(3) 0.041(2) 0.046(3) 0.002(2) 0.004(2) 0.010(2)
C25 0.055(3) 0.061(3) 0.036(2) -0.005(2) 0.011(2) 0.016(2)
C26 0.072(4) 0.081(4) 0.049(3) 0.007(3) 0.026(3) 0.015(3)
C32 0.082(4) 0.078(4) 0.045(3) -0.008(3) 0.019(3) 0.002(3)
C16 0.061(3) 0.044(2) 0.046(3) 0.003(2) 0.014(2) -0.010(2)
C18 0.063(3) 0.047(3) 0.048(3) 0.000(2) 0.011(2) -0.005(2)
C31 0.061(3) 0.061(3) 0.046(3) -0.002(2) 0.020(2) -0.005(2)
N3 0.107(5) 0.057(3) 0.078(4) -0.007(2) 0.000(3) 0.017(3)
N1 0.053(3) 0.072(3) 0.085(4) 0.009(3) 0.019(2) -0.012(2)
C8 0.051(3) 0.060(3) 0.054(3) -0.010(2) 0.011(2) -0.002(2)
C4 0.058(3) 0.038(2) 0.048(3) -0.002(2) 0.004(2) -0.002(2)
C17 0.059(3) 0.044(2) 0.038(2) 0.0011(19) 0.010(2) -0.007(2)
C20 0.096(5) 0.050(3) 0.049(3) -0.009(2) 0.033(3) -0.014(3)
C3 0.052(3) 0.039(2) 0.061(3) -0.002(2) 0.004(2) -0.001(2)
C9 0.057(3) 0.054(3) 0.051(3) -0.014(2) 0.009(2) 0.002(2)
C5 0.048(3) 0.065(3) 0.079(4) -0.022(3) 0.012(3) -0.004(3)
C10 0.059(3) 0.068(3) 0.045(3) 0.006(2) 0.017(2) -0.017(3)
C19 0.075(3) 0.049(3) 0.039(3) -0.004(2) 0.016(2) -0.012(3)
C6 0.057(3) 0.057(3) 0.071(4) -0.023(3) 0.014(3) -0.001(2)
C35 0.051(3) 0.086(4) 0.071(4) 0.023(3) 0.012(3) -0.008(3)
C27 0.077(4) 0.105(5) 0.073(4) -0.003(4) 0.041(4) 0.009(4)
C33 0.090(4) 0.096(5) 0.056(4) 0.020(3) 0.041(3) 0.023(4)
C30 0.068(3) 0.066(3) 0.066(4) 0.003(3) 0.015(3) 0.019(3)
C21 0.118(6) 0.064(4) 0.145(8) -0.044(4) 0.078(6) -0.035(4)
C11 0.065(4) 0.097(5) 0.059(4) -0.013(3) 0.006(3) -0.011(3)
C28 0.066(4) 0.112(6) 0.092(5) -0.024(4) 0.033(4) 0.016(4)
C29 0.065(4) 0.085(4) 0.089(5) 0.000(4) 0.017(3) 0.031(3)
C34 0.067(4) 0.114(5) 0.073(4) 0.030(4) 0.029(3) -0.005(4)
C14 0.063(4) 0.093(5) 0.111(6) 0.018(4) 0.028(4) -0.004(4)
C1 0.115(5) 0.039(3) 0.072(4) -0.004(3) -0.023(4) 0.000(3)
C12 0.072(4) 0.134(7) 0.073(5) -0.019(5) 0.007(3) -0.011(5)
C24 0.143(8) 0.068(4) 0.086(5) -0.003(4) 0.011(5) 0.030(5)
C22 0.168(9) 0.069(5) 0.177(10) -0.051(6) 0.114(9) -0.041(6)
C23 0.193(10) 0.054(4) 0.096(6) -0.006(4) 0.079(7) 0.001(5)
Cl2 0.169(3) 0.387(7) 0.147(3) 0.010(4) 0.037(2) -0.117(4)
Cl1 0.159(3) 0.373(6) 0.190(4) -0.114(4) 0.064(3) -0.095(4)
C13 0.050(3) 0.129(7) 0.085(5) 0.016(5) 0.008(3) -0.011(4)
C01 0.46(3) 0.112(9) 0.178(13) -0.042(9) 0.161(16) -0.147(14)
Cl3 0.166(3) 0.114(2) 0.316(5) 0.003(3) 0.154(3) -0.0062(19)
C02 0.132(10) 0.057(6) 0.125(11) 0.000 0.010(9) 0.000

loop_
_atom_type_symbol
_atom_type_description
_atom_type_scat_dispersion_real
_atom_type_scat_dispersion_imag
_atom_type_scat_source
C C 0.0033 0.0016 'International Tables Vol C Tables 4.2.6.8 and 6.1.1.4'
H H 0.0000 0.0000 'International Tables Vol C Tables 4.2.6.8 and 6.1.1.4'
N N 0.0061 0.0033 'International Tables Vol C Tables 4.2.6.8 and 6.1.1.4'
P P 0.1023 0.0942 'International Tables Vol C Tables 4.2.6.8 and 6.1.1.4'
Cl Cl 0.1484 0.1585 'International Tables Vol C Tables 4.2.6.8 and 6.1.1.4'
Pt Pt -1.7033 8.3905 'International Tables Vol C Tables 4.2.6.8 and 6.1.1.4'

loop_
_geom_angle_atom_site_label_1
_geom_angle_atom_site_label_2
_geom_angle_atom_site_label_3
_geom_angle
_geom_angle_site_symmetry_1
_geom_angle_site_symmetry_3
C2 Pt C2 94.4(3) 2_756 .
C2 Pt P1 176.04(13) 2_756 .
C2 Pt P1 89.46(13) . .
C2 Pt P1 89.46(13) 2_756 2_756
C2 Pt P1 176.04(13) . 2_756
P1 Pt P1 86.69(6) . 2_756
C25 P1 C36 105.9(2) . .
C25 P1 C1 102.1(3) . .
C36 P1 C1 107.5(3) . .
C25 P1 Pt 117.73(17) . .
C36 P1 Pt 114.10(15) . .
C1 P1 Pt 108.47(19) . .
C31 C36 C35 118.6(5) . .
C31 C36 P1 120.1(4) . .
C35 C36 P1 121.1(4) . .
C19 N2 C15 118.2(4) . .
N2 C15 C16 122.4(5) . .
N2 C15 C10 115.7(4) . .
C16 C15 C10 121.9(5) . .
C6 C7 C8 117.7(5) . .
C6 C7 C17 121.1(5) . .
C8 C7 C17 121.2(4) . .
C3 C2 Pt 173.7(4) . .
C26 C25 C30 119.5(5) . .
C26 C25 P1 120.0(4) . .
C30 C25 P1 120.2(4) . .
C25 C26 C27 120.3(6) . .
C25 C26 H26A 119.9 . .
C27 C26 H26A 119.9 . .
C31 C32 C33 119.7(6) . .
C31 C32 H32A 120.2 . .
C33 C32 H32A 120.2 . .
C15 C16 C17 119.7(5) . .
C15 C16 H16A 120.1 . .
C17 C16 H16A 120.1 . .
C19 C18 C17 119.8(5) . .
C19 C18 H18A 120.1 . .
C17 C18 H18A 120.1 . .
C32 C31 C36 120.6(5) . .
C32 C31 H31A 119.7 . .
C36 C31 H31A 119.7 . .
C20 N3 C24 117.0(7) . .
C14 N1 C10 117.4(6) . .
C9 C8 C7 120.8(5) . .
C9 C8 H8A 119.6 . .
C7 C8 H8A 119.6 . .
C9 C4 C5 117.2(4) . .
C9 C4 C3 121.5(5) . .
C5 C4 C3 121.3(5) . .
C16 C17 C18 117.1(4) . .
C16 C17 C7 121.9(4) . .
C18 C17 C7 121.1(4) . .
N3 C20 C21 122.6(6) . .
N3 C20 C19 117.4(5) . .
C21 C20 C19 120.0(7) . .
C2 C3 C4 178.5(6) . .
C8 C9 C4 122.0(5) . .
C8 C9 H9A 119.0 . .
C4 C9 H9A 119.0 . .
C6 C5 C4 120.8(5) . .
C6 C5 H5A 119.6 . .
C4 C5 H5A 119.6 . .
N1 C10 C11 123.1(5) . .
N1 C10 C15 116.4(5) . .
C11 C10 C15 120.5(6) . .
N2 C19 C18 122.8(5) . .
N2 C19 C20 117.1(5) . .
C18 C19 C20 120.1(5) . .
C7 C6 C5 121.5(5) . .
C7 C6 H6A 119.3 . .
C5 C6 H6A 119.3 . .
C34 C35 C36 120.9(6) . .
C34 C35 H35A 119.5 . .
C36 C35 H35A 119.5 . .
C28 C27 C26 118.9(7) . .
C28 C27 H27A 120.5 . .
C26 C27 H27A 120.5 . .
C34 C33 C32 119.8(6) . .
C34 C33 H33A 120.1 . .
C32 C33 H33A 120.1 . .
C29 C30 C25 119.8(6) . .
C29 C30 H30A 120.1 . .
C25 C30 H30A 120.1 . .
C20 C21 C22 118.4(9) . .
C20 C21 H21A 120.8 . .
C22 C21 H21A 120.8 . .
C12 C11 C10 118.7(7) . .
C12 C11 H11A 120.6 . .
C10 C11 H11A 120.6 . .
C29 C28 C27 121.5(6) . .
C29 C28 H28A 119.3 . .
C27 C28 H28A 119.3 . .
C28 C29 C30 119.9(6) . .
C28 C29 H29A 120.1 . .
C30 C29 H29A 120.1 . .
C33 C34 C35 120.3(6) . .
C33 C34 H34A 119.8 . .
C35 C34 H34A 119.8 . .
N1 C14 C13 122.3(7) . .
N1 C14 H14A 118.9 . .
C13 C14 H14A 118.9 . .
C1 C1 P1 117.5(2) 2_756 .
C1 C1 H1A 107.9 2_756 .
P1 C1 H1A 107.9 . .
C1 C1 H1B 107.9 2_756 .
P1 C1 H1B 107.9 . .
H1A C1 H1B 107.2 . .
C13 C12 C11 119.1(7) . .
C13 C12 H12A 120.5 . .
C11 C12 H12A 120.5 . .
N3 C24 C23 124.6(9) . .
N3 C24 H24A 117.7 . .
C23 C24 H24A 117.7 . .
C23 C22 C21 119.3(9) . .
C23 C22 H22A 120.3 . .
C21 C22 H22A 120.3 . .
C24 C23 C22 118.0(8) . .
C24 C23 H23A 121.0 . .
C22 C23 H23A 121.0 . .
C12 C13 C14 119.4(7) . .
C12 C13 H13A 120.3 . .
C14 C13 H13A 120.3 . .
Cl1 C01 Cl2 103.6(7) . .
Cl1 C01 H2 111.0 . .
Cl2 C01 H2 111.0 . .
Cl1 C01 H3 111.0 . .
Cl2 C01 H3 111.0 . .
H2 C01 H3 109.0 . .
Cl3 C02 Cl3 114.5(7) . 2_656
Cl3 C02 H4 86(6) . .
Cl3 C02 H4 130(6) 2_656 .

loop_
_geom_bond_atom_site_label_1
_geom_bond_atom_site_label_2
_geom_bond_distance
_geom_bond_site_symmetry_2
Pt C2 2.031(5) 2_756
Pt C2 2.031(5) .
Pt P1 2.2591(11) .
Pt P1 2.2591(11) 2_756
P1 C25 1.811(5) .
P1 C36 1.812(5) .
P1 C1 1.843(6) .
C36 C31 1.382(7) .
C36 C35 1.382(7) .
N2 C19 1.330(7) .
N2 C15 1.345(7) .
C15 C16 1.385(7) .
C15 C10 1.489(7) .
C7 C6 1.382(8) .
C7 C8 1.390(7) .
C7 C17 1.486(6) .
C2 C3 1.181(7) .
C25 C26 1.387(8) .
C25 C30 1.396(7) .
C26 C27 1.392(9) .
C26 H26A 0.9300 .
C32 C31 1.373(8) .
C32 C33 1.392(9) .
C32 H32A 0.9300 .
C16 C17 1.392(7) .
C16 H16A 0.9300 .
C18 C19 1.382(7) .
C18 C17 1.395(7) .
C18 H18A 0.9300 .
C31 H31A 0.9300 .
N3 C20 1.321(10) .
N3 C24 1.336(9) .
N1 C14 1.341(8) .
N1 C10 1.342(8) .
C8 C9 1.373(7) .
C8 H8A 0.9300 .
C4 C9 1.385(7) .
C4 C5 1.395(7) .
C4 C3 1.440(7) .
C20 C21 1.374(10) .
C20 C19 1.502(8) .
C9 H9A 0.9300 .
C5 C6 1.383(7) .
C5 H5A 0.9300 .
C10 C11 1.382(8) .
C6 H6A 0.9300 .
C35 C34 1.369(9) .
C35 H35A 0.9300 .
C27 C28 1.383(11) .
C27 H27A 0.9300 .
C33 C34 1.359(10) .
C33 H33A 0.9300 .
C30 C29 1.386(9) .
C30 H30A 0.9300 .
C21 C22 1.383(11) .
C21 H21A 0.9300 .
C11 C12 1.371(10) .
C11 H11A 0.9300 .
C28 C29 1.364(11) .
C28 H28A 0.9300 .
C29 H29A 0.9300 .
C34 H34A 0.9300 .
C14 C13 1.387(11) .
C14 H14A 0.9300 .
C1 C1 1.374(12) 2_756
C1 H1A 0.9700 .
C1 H1B 0.9700 .
C12 C13 1.367(12) .
C12 H12A 0.9300 .
C24 C23 1.346(12) .
C24 H24A 0.9300 .
C22 C23 1.358(14) .
C22 H22A 0.9300 .
C23 H23A 0.9300 .
Cl2 C01 1.747(10) .
Cl1 C01 1.690(9) .
C13 H13A 0.9300 .
C01 H2 0.9700 .
C01 H3 0.9700 .
Cl3 C02 1.665(6) .
C02 Cl3 1.665(7) 2_656
C02 H4 0.957(11) .
